data_7008094
loop_
_publ_author_name
'Ma, Haiyan'
'Melillo, Gianluca'
'Oliva, Leone'
'Spaniol, Thomas P.'
'Englert, Ulli'
'Okuda, Jun'

_publ_section_title
;
 Aluminium alkyl complexes supported by [OSSO] type bisphenolato
 ligands: synthesis, characterization and living polymerization of
 rac-lactide.
;
_journal_issue 4
_journal_name_full 'Dalton transactions (Cambridge, England : 2003)'
_journal_page_first 721
_journal_page_last 727
_journal_paper_doi 10.1039/b416875e
_journal_year 2005
_chemical_formula_sum 'C43 H47 Al O3 S2'
_chemical_formula_weight 702.91
_chemical_name_systematic
;
?
;
_space_group_IT_number 14
_symmetry_cell_setting monoclinic
_symmetry_space_group_name_Hall '-P 2ybc'
_symmetry_space_group_name_H-M 'P 1 21/c 1'
_atom_sites_solution_hydrogens geom
_atom_sites_solution_primary direct
_atom_sites_solution_secondary difmap
_audit_creation_method SHELXL-97
_cell_angle_alpha 90.00
_cell_angle_beta 103.260(10)
_cell_angle_gamma 90.00
_cell_formula_units_Z 4
_cell_length_a 14.766(7)
_cell_length_b 11.823(6)
_cell_length_c 22.170(10)
_cell_measurement_reflns_used 47730
_cell_measurement_temperature 153(2)
_cell_measurement_theta_max 25.20
_cell_measurement_theta_min 1.42
_cell_volume 3767(3)
_computing_cell_refinement SMART
_computing_data_collection SMART
_computing_data_reduction 'SAINT, SADABS'
_computing_molecular_graphics 'Ortep-3 for Windows (Farrugia, 1997)'
_computing_structure_refinement 'SHELXL-97 (Sheldrick, 1997)'
_computing_structure_solution 'SHELXS-86 (Sheldrick, 1986)'
_diffrn_ambient_temperature 153(2)
_diffrn_measured_fraction_theta_full 0.992
_diffrn_measured_fraction_theta_max 0.992
_diffrn_measurement_device_type
;
Bruker AXS diffractometer with CCD area detector
;
_diffrn_measurement_method \w-scans
_diffrn_radiation_monochromator graphite
_diffrn_radiation_source 'fine-focus sealed tube'
_diffrn_radiation_type MoK\a
_diffrn_radiation_wavelength 0.71073
_diffrn_reflns_av_R_equivalents 0.2207
_diffrn_reflns_av_sigmaI/netI 0.1395
_diffrn_reflns_limit_h_max 17
_diffrn_reflns_limit_h_min -17
_diffrn_reflns_limit_k_max 14
_diffrn_reflns_limit_k_min -14
_diffrn_reflns_limit_l_max 26
_diffrn_reflns_limit_l_min -26
_diffrn_reflns_number 47730
_diffrn_reflns_theta_full 25.20
_diffrn_reflns_theta_max 25.20
_diffrn_reflns_theta_min 1.42
_exptl_absorpt_coefficient_mu 0.203
_exptl_absorpt_correction_T_max 0.9839
_exptl_absorpt_correction_T_min 0.9323
_exptl_absorpt_correction_type empirical
_exptl_absorpt_process_details 'Bruker area detector absorption detection'
_exptl_crystal_colour plate
_exptl_crystal_density_diffrn 1.239
_exptl_crystal_density_method 'not measured'
_exptl_crystal_description colourless
_exptl_crystal_F_000 1496
_exptl_crystal_size_max 0.35
_exptl_crystal_size_mid 0.20
_exptl_crystal_size_min 0.08
_refine_diff_density_max 0.701
_refine_diff_density_min -0.602
_refine_diff_density_rms 0.086
_refine_ls_extinction_coef 0.0024(7)
_refine_ls_extinction_expression Fc^*^=kFc[1+0.001xFc^2^\l^3^/sin(2\q)]^-1/4^
_refine_ls_extinction_method SHELXL
_refine_ls_goodness_of_fit_ref 0.987
_refine_ls_hydrogen_treatment noref
_refine_ls_matrix_type full
_refine_ls_number_parameters 451
_refine_ls_number_reflns 6727
_refine_ls_number_restraints 0
_refine_ls_restrained_S_all 0.987
_refine_ls_R_factor_all 0.1477
_refine_ls_R_factor_gt 0.0763
_refine_ls_shift/su_max 0.000
_refine_ls_shift/su_mean 0.000
_refine_ls_structure_factor_coef Fsqd
_refine_ls_weighting_details 'calc w=1/[\s^2^(Fo^2^)+(0.1007P)^2^+0.0000P] where P=(Fo^2^+2Fc^2^)/3'
_refine_ls_weighting_scheme calc
_refine_ls_wR_factor_gt 0.1693
_refine_ls_wR_factor_ref 0.2104
_reflns_number_gt 3699
_reflns_number_total 6727
_reflns_threshold_expression >2sigma(I)
_cod_data_source_file b416875e.txt
_cod_data_source_block gm3
_cod_original_sg_symbol_H-M 'P 21/c'
_cod_database_code 7008094

loop_
_symmetry_equiv_pos_as_xyz
'x, y, z'
'-x, y+1/2, -z+1/2'
'-x, -y, -z'
'x, -y-1/2, z-1/2'

loop_
_atom_site_label
_atom_site_type_symbol
_atom_site_fract_x
_atom_site_fract_y
_atom_site_fract_z
_atom_site_U_iso_or_equiv
_atom_site_adp_type
_atom_site_occupancy
_atom_site_symmetry_multiplicity
_atom_site_calc_flag
_atom_site_refinement_flags
_atom_site_disorder_assembly
_atom_site_disorder_group
S1 S 0.20522(8) 0.84846(10) 0.26459(6) 0.0311(3) Uani 1 1 d . . .
S2 S 0.00989(9) 0.71957(10) 0.23233(6) 0.0335(3) Uani 1 1 d . . .
O1 O 0.3235(2) 0.6591(2) 0.30771(15) 0.0323(8) Uani 1 1 d . . .
O2 O 0.1544(2) 0.5939(3) 0.32215(14) 0.0326(8) Uani 1 1 d . . .
O3 O 0.1921(2) 0.6037(3) 0.19412(15) 0.0361(8) Uani 1 1 d . . .
Al Al 0.20741(10) 0.64894(11) 0.26715(7) 0.0302(4) Uani 1 1 d . . .
C1 C 0.3599(3) 0.7551(4) 0.3352(2) 0.0323(11) Uani 1 1 d . . .
C2 C 0.3118(3) 0.8571(4) 0.3192(2) 0.0300(11) Uani 1 1 d . . .
C3 C 0.3464(3) 0.9593(4) 0.3441(2) 0.0341(12) Uani 1 1 d . . .
H3 H 0.3123 1.0268 0.3315 0.041 Uiso 1 1 calc R . .
C4 C 0.4284(3) 0.9643(4) 0.3863(2) 0.0325(11) Uani 1 1 d . . .
C5 C 0.4767(3) 0.8629(4) 0.4030(2) 0.0333(12) Uani 1 1 d . . .
H5 H 0.5344 0.8659 0.4327 0.040 Uiso 1 1 calc R . .
C6 C 0.4449(3) 0.7579(4) 0.3784(2) 0.0340(12) Uani 1 1 d . . .
C7 C 0.4680(4) 1.0739(4) 0.4143(2) 0.0422(13) Uani 1 1 d . . .
H7A H 0.5213 1.0950 0.3973 0.063 Uiso 1 1 calc R . .
H7B H 0.4882 1.0654 0.4594 0.063 Uiso 1 1 calc R . .
H7C H 0.4203 1.1330 0.4046 0.063 Uiso 1 1 calc R . .
C8 C 0.5002(3) 0.6498(4) 0.3981(2) 0.0381(12) Uani 1 1 d . . .
C9 C 0.4408(4) 0.5670(4) 0.4253(3) 0.0463(14) Uani 1 1 d . . .
H9A H 0.4290 0.5983 0.4637 0.069 Uiso 1 1 calc R . .
H9B H 0.4738 0.4948 0.4342 0.069 Uiso 1 1 calc R . .
H9C H 0.3815 0.5547 0.3954 0.069 Uiso 1 1 calc R . .
C10 C 0.5284(4) 0.5976(4) 0.3425(3) 0.0460(14) Uani 1 1 d . . .
H10A H 0.4727 0.5826 0.3098 0.069 Uiso 1 1 calc R . .
H10B H 0.5616 0.5265 0.3549 0.069 Uiso 1 1 calc R . .
H10C H 0.5692 0.6500 0.3270 0.069 Uiso 1 1 calc R . .
C11 C 0.5887(4) 0.6730(5) 0.4477(3) 0.0543(16) Uani 1 1 d . . .
H11A H 0.6293 0.7238 0.4309 0.081 Uiso 1 1 calc R . .
H11B H 0.6213 0.6016 0.4602 0.081 Uiso 1 1 calc R . .
H11C H 0.5724 0.7084 0.4837 0.081 Uiso 1 1 calc R . .
C12 C 0.1207(3) 0.8727(4) 0.3113(2) 0.0335(12) Uani 1 1 d . . .
H12A H 0.1315 0.8193 0.3466 0.040 Uiso 1 1 calc R . .
H12B H 0.1270 0.9507 0.3279 0.040 Uiso 1 1 calc R . .
C13 C 0.0250(3) 0.8555(4) 0.2710(2) 0.0339(12) Uani 1 1 d . . .
H13A H 0.0123 0.9161 0.2393 0.041 Uiso 1 1 calc R . .
H13B H -0.0212 0.8627 0.2968 0.041 Uiso 1 1 calc R . .
C14 C -0.0086(3) 0.6306(4) 0.2923(2) 0.0284(11) Uani 1 1 d . . .
C15 C 0.0680(3) 0.5771(4) 0.3303(2) 0.0291(11) Uani 1 1 d . . .
C16 C 0.0533(3) 0.5055(4) 0.3778(2) 0.0297(11) Uani 1 1 d . . .
C17 C -0.0371(3) 0.4915(4) 0.3833(2) 0.0342(12) Uani 1 1 d . . .
H17 H -0.0475 0.4420 0.4147 0.041 Uiso 1 1 calc R . .
C18 C -0.1143(3) 0.5443(4) 0.3463(2) 0.0330(12) Uani 1 1 d . . .
C19 C -0.0966(3) 0.6140(4) 0.3003(2) 0.0327(12) Uani 1 1 d . . .
H19 H -0.1472 0.6514 0.2735 0.039 Uiso 1 1 calc R . .
C20 C -0.2091(3) 0.5293(4) 0.3573(2) 0.0406(13) Uani 1 1 d . . .
H20A H -0.2161 0.5773 0.3920 0.061 Uiso 1 1 calc R . .
H20B H -0.2181 0.4499 0.3672 0.061 Uiso 1 1 calc R . .
H20C H -0.2555 0.5508 0.3199 0.061 Uiso 1 1 calc R . .
C21 C 0.1353(3) 0.4500(4) 0.4237(2) 0.0340(12) Uani 1 1 d . . .
C22 C 0.1024(4) 0.3726(4) 0.4693(2) 0.0409(13) Uani 1 1 d . . .
H22A H 0.0622 0.3134 0.4464 0.061 Uiso 1 1 calc R . .
H22B H 0.0675 0.4168 0.4937 0.061 Uiso 1 1 calc R . .
H22C H 0.1564 0.3376 0.4970 0.061 Uiso 1 1 calc R . .
C23 C 0.1954(3) 0.3797(4) 0.3911(2) 0.0381(12) Uani 1 1 d . . .
H23A H 0.2442 0.3421 0.4220 0.057 Uiso 1 1 calc R . .
H23B H 0.2240 0.4289 0.3651 0.057 Uiso 1 1 calc R . .
H23C H 0.1569 0.3226 0.3651 0.057 Uiso 1 1 calc R . .
C24 C 0.1932(4) 0.5444(4) 0.4610(2) 0.0392(13) Uani 1 1 d . . .
H24A H 0.2457 0.5113 0.4910 0.059 Uiso 1 1 calc R . .
H24B H 0.1543 0.5878 0.4830 0.059 Uiso 1 1 calc R . .
H24C H 0.2166 0.5945 0.4328 0.059 Uiso 1 1 calc R . .
C25 C 0.2129(3) 0.5191(4) 0.1549(2) 0.0301(11) Uani 1 1 d . . .
C26 C 0.2840(3) 0.4388(4) 0.1953(2) 0.0307(11) Uani 1 1 d . . .
C27 C 0.2561(3) 0.3746(4) 0.2402(2) 0.0342(12) Uani 1 1 d . . .
H27 H 0.1930 0.3770 0.2433 0.041 Uiso 1 1 calc R . .
C28 C 0.3189(4) 0.3075(4) 0.2802(2) 0.0404(13) Uani 1 1 d . . .
H28 H 0.2989 0.2634 0.3106 0.048 Uiso 1 1 calc R . .
C29 C 0.4102(4) 0.3043(4) 0.2763(2) 0.0419(13) Uani 1 1 d . . .
H29 H 0.4535 0.2576 0.3036 0.050 Uiso 1 1 calc R . .
C30 C 0.4384(4) 0.3687(5) 0.2329(2) 0.0447(14) Uani 1 1 d . . .
H30 H 0.5018 0.3678 0.2306 0.054 Uiso 1 1 calc R . .
C31 C 0.3754(3) 0.4353(4) 0.1923(2) 0.0367(12) Uani 1 1 d . . .
H31 H 0.3958 0.4790 0.1619 0.044 Uiso 1 1 calc R . .
C32 C 0.1221(3) 0.4623(4) 0.1229(2) 0.0308(11) Uani 1 1 d . . .
C33 C 0.0450(3) 0.5297(4) 0.1030(2) 0.0343(12) Uani 1 1 d . . .
H33 H 0.0491 0.6081 0.1127 0.041 Uiso 1 1 calc R . .
C34 C -0.0375(3) 0.4867(4) 0.0694(2) 0.0386(13) Uani 1 1 d . . .
H34 H -0.0894 0.5352 0.0557 0.046 Uiso 1 1 calc R . .
C35 C -0.0450(4) 0.3708(4) 0.0556(2) 0.0373(12) Uani 1 1 d . . .
H35 H -0.1015 0.3397 0.0323 0.045 Uiso 1 1 calc R . .
C36 C 0.0314(3) 0.3038(4) 0.0766(2) 0.0379(12) Uani 1 1 d . . .
H36 H 0.0268 0.2249 0.0684 0.045 Uiso 1 1 calc R . .
C37 C 0.1146(3) 0.3478(4) 0.1093(2) 0.0332(11) Uani 1 1 d . . .
H37 H 0.1669 0.2996 0.1225 0.040 Uiso 1 1 calc R . .
C38 C 0.2515(3) 0.5734(4) 0.1041(2) 0.0361(12) Uani 1 1 d . . .
C39 C 0.2739(4) 0.6868(4) 0.1049(3) 0.0430(14) Uani 1 1 d . . .
H39 H 0.2688 0.7324 0.1392 0.052 Uiso 1 1 calc R . .
C40 C 0.3038(4) 0.7341(5) 0.0560(3) 0.0546(16) Uani 1 1 d . . .
H40 H 0.3192 0.8123 0.0573 0.065 Uiso 1 1 calc R . .
C41 C 0.3118(4) 0.6720(5) 0.0062(3) 0.0535(16) Uani 1 1 d . . .
H41 H 0.3308 0.7067 -0.0276 0.064 Uiso 1 1 calc R . .
C42 C 0.2919(4) 0.5580(5) 0.0048(3) 0.0518(16) Uani 1 1 d . . .
H42 H 0.2992 0.5129 -0.0292 0.062 Uiso 1 1 calc R . .
C43 C 0.2618(3) 0.5102(5) 0.0529(2) 0.0422(13) Uani 1 1 d . . .
H43 H 0.2474 0.4317 0.0514 0.051 Uiso 1 1 calc R . .

loop_
_atom_site_aniso_label
_atom_site_aniso_U_11
_atom_site_aniso_U_22
_atom_site_aniso_U_33
_atom_site_aniso_U_23
_atom_site_aniso_U_13
_atom_site_aniso_U_12
S1 0.0336(7) 0.0229(6) 0.0373(7) 0.0017(5) 0.0089(5) 0.0010(5)
S2 0.0388(7) 0.0230(6) 0.0393(7) 0.0023(5) 0.0102(6) 0.0003(5)
O1 0.0383(19) 0.0161(17) 0.0429(19) 0.0007(14) 0.0101(15) 0.0004(14)
O2 0.034(2) 0.0259(18) 0.0389(19) 0.0044(15) 0.0107(15) -0.0013(14)
O3 0.046(2) 0.0217(18) 0.040(2) -0.0049(15) 0.0090(17) 0.0078(14)
Al 0.0335(8) 0.0212(7) 0.0365(8) 0.0016(6) 0.0091(6) 0.0008(6)
C1 0.036(3) 0.024(3) 0.040(3) 0.003(2) 0.015(2) 0.000(2)
C2 0.033(3) 0.021(3) 0.040(3) 0.004(2) 0.015(2) 0.000(2)
C3 0.038(3) 0.024(3) 0.043(3) 0.000(2) 0.017(2) -0.003(2)
C4 0.034(3) 0.029(3) 0.036(3) -0.005(2) 0.014(2) -0.004(2)
C5 0.032(3) 0.030(3) 0.038(3) -0.001(2) 0.008(2) -0.002(2)
C6 0.032(3) 0.034(3) 0.038(3) 0.008(2) 0.010(2) 0.003(2)
C7 0.043(3) 0.035(3) 0.049(3) -0.007(2) 0.012(3) -0.009(2)
C8 0.035(3) 0.033(3) 0.047(3) 0.003(2) 0.011(2) 0.007(2)
C9 0.050(3) 0.035(3) 0.054(4) 0.012(3) 0.011(3) 0.005(2)
C10 0.043(3) 0.036(3) 0.059(4) 0.006(3) 0.013(3) 0.013(2)
C11 0.041(3) 0.047(4) 0.069(4) 0.010(3) -0.001(3) 0.007(3)
C12 0.040(3) 0.020(3) 0.043(3) 0.001(2) 0.013(2) 0.003(2)
C13 0.037(3) 0.015(2) 0.051(3) 0.000(2) 0.013(2) 0.002(2)
C14 0.030(3) 0.019(2) 0.036(3) -0.005(2) 0.007(2) -0.0004(19)
C15 0.030(3) 0.020(2) 0.040(3) -0.009(2) 0.012(2) -0.005(2)
C16 0.038(3) 0.018(2) 0.035(3) -0.005(2) 0.011(2) -0.001(2)
C17 0.042(3) 0.024(3) 0.039(3) -0.005(2) 0.016(2) -0.003(2)
C18 0.037(3) 0.020(3) 0.042(3) -0.008(2) 0.011(2) -0.002(2)
C19 0.036(3) 0.020(2) 0.042(3) -0.005(2) 0.011(2) 0.001(2)
C20 0.042(3) 0.034(3) 0.049(3) -0.008(2) 0.016(3) -0.003(2)
C21 0.043(3) 0.022(3) 0.038(3) -0.004(2) 0.010(2) -0.004(2)
C22 0.049(3) 0.031(3) 0.044(3) 0.006(2) 0.014(3) 0.000(2)
C23 0.042(3) 0.028(3) 0.043(3) 0.004(2) 0.007(2) 0.003(2)
C24 0.050(3) 0.024(3) 0.042(3) 0.000(2) 0.007(3) -0.001(2)
C25 0.037(3) 0.023(3) 0.031(3) 0.001(2) 0.010(2) 0.004(2)
C26 0.037(3) 0.020(2) 0.036(3) -0.004(2) 0.011(2) 0.003(2)
C27 0.038(3) 0.026(3) 0.042(3) 0.001(2) 0.016(2) 0.002(2)
C28 0.056(4) 0.026(3) 0.041(3) 0.007(2) 0.016(3) 0.007(2)
C29 0.053(4) 0.029(3) 0.044(3) 0.004(2) 0.011(3) 0.013(2)
C30 0.043(3) 0.047(4) 0.046(3) 0.000(3) 0.013(3) 0.016(3)
C31 0.043(3) 0.031(3) 0.039(3) -0.001(2) 0.016(2) 0.008(2)
C32 0.034(3) 0.028(3) 0.033(3) 0.000(2) 0.014(2) -0.002(2)
C33 0.036(3) 0.029(3) 0.040(3) 0.002(2) 0.013(2) 0.004(2)
C34 0.032(3) 0.039(3) 0.047(3) 0.008(3) 0.014(2) 0.006(2)
C35 0.044(3) 0.033(3) 0.034(3) -0.002(2) 0.007(2) -0.005(2)
C36 0.043(3) 0.030(3) 0.043(3) 0.000(2) 0.014(3) -0.001(2)
C37 0.047(3) 0.023(3) 0.032(3) -0.001(2) 0.014(2) 0.002(2)
C38 0.030(3) 0.036(3) 0.044(3) 0.008(2) 0.012(2) 0.004(2)
C39 0.048(3) 0.026(3) 0.060(4) 0.007(3) 0.023(3) 0.003(2)
C40 0.053(4) 0.038(3) 0.080(5) 0.021(3) 0.030(3) 0.014(3)
C41 0.044(3) 0.063(4) 0.058(4) 0.033(3) 0.021(3) 0.013(3)
C42 0.038(3) 0.073(5) 0.045(3) 0.011(3) 0.010(3) 0.004(3)
C43 0.039(3) 0.052(4) 0.037(3) 0.006(3) 0.012(2) 0.000(3)

loop_
_atom_type_symbol
_atom_type_description
_atom_type_scat_dispersion_real
_atom_type_scat_dispersion_imag
_atom_type_scat_source
C C 0.0033 0.0016 'International Tables Vol C Tables 4.2.6.8 and 6.1.1.4'
H H 0.0000 0.0000 'International Tables Vol C Tables 4.2.6.8 and 6.1.1.4'
Al Al 0.0645 0.0514 'International Tables Vol C Tables 4.2.6.8 and 6.1.1.4'
O O 0.0106 0.0060 'International Tables Vol C Tables 4.2.6.8 and 6.1.1.4'
S S 0.1246 0.1234 'International Tables Vol C Tables 4.2.6.8 and 6.1.1.4'

loop_
_geom_angle_atom_site_label_1
_geom_angle_atom_site_label_2
_geom_angle_atom_site_label_3
_geom_angle
_geom_angle_site_symmetry_1
_geom_angle_site_symmetry_3
_geom_angle_publ_flag
C2 S1 C12 102.9(2) . . ?
C2 S1 Al 92.09(16) . . ?
C12 S1 Al 98.72(16) . . ?
C14 S2 C13 101.3(2) . . ?
C14 S2 Al 87.05(15) . . ?
C13 S2 Al 96.87(15) . . ?
C1 O1 Al 122.4(3) . . ?
C15 O2 Al 138.7(3) . . ?
C25 O3 Al 145.8(3) . . ?
O3 Al O2 125.70(18) . . ?
O3 Al O1 114.78(17) . . ?
O2 Al O1 102.31(16) . . ?
O3 Al S1 107.37(13) . . ?
O2 Al S1 112.91(13) . . ?
O1 Al S1 87.13(11) . . ?
O3 Al S2 86.08(12) . . ?
O2 Al S2 73.18(12) . . ?
O1 Al S2 154.95(12) . . ?
S1 Al S2 72.82(5) . . ?
O1 C1 C6 122.4(4) . . ?
O1 C1 C2 119.1(4) . . ?
C6 C1 C2 118.5(4) . . ?
C3 C2 C1 122.2(4) . . ?
C3 C2 S1 121.3(4) . . ?
C1 C2 S1 116.5(4) . . ?
C4 C3 C2 120.4(5) . . ?
C4 C3 H3 119.8 . . ?
C2 C3 H3 119.8 . . ?
C3 C4 C5 117.9(4) . . ?
C3 C4 C7 121.9(4) . . ?
C5 C4 C7 120.3(4) . . ?
C6 C5 C4 123.6(4) . . ?
C6 C5 H5 118.2 . . ?
C4 C5 H5 118.2 . . ?
C5 C6 C1 117.4(4) . . ?
C5 C6 C8 121.6(4) . . ?
C1 C6 C8 121.0(4) . . ?
C4 C7 H7A 109.5 . . ?
C4 C7 H7B 109.5 . . ?
H7A C7 H7B 109.5 . . ?
C4 C7 H7C 109.5 . . ?
H7A C7 H7C 109.5 . . ?
H7B C7 H7C 109.5 . . ?
C10 C8 C6 109.7(4) . . ?
C10 C8 C11 107.9(4) . . ?
C6 C8 C11 111.7(4) . . ?
C10 C8 C9 110.4(4) . . ?
C6 C8 C9 109.4(4) . . ?
C11 C8 C9 107.8(4) . . ?
C8 C9 H9A 109.5 . . ?
C8 C9 H9B 109.5 . . ?
H9A C9 H9B 109.5 . . ?
C8 C9 H9C 109.5 . . ?
H9A C9 H9C 109.5 . . ?
H9B C9 H9C 109.5 . . ?
C8 C10 H10A 109.5 . . ?
C8 C10 H10B 109.5 . . ?
H10A C10 H10B 109.5 . . ?
C8 C10 H10C 109.5 . . ?
H10A C10 H10C 109.5 . . ?
H10B C10 H10C 109.5 . . ?
C8 C11 H11A 109.5 . . ?
C8 C11 H11B 109.5 . . ?
H11A C11 H11B 109.5 . . ?
C8 C11 H11C 109.5 . . ?
H11A C11 H11C 109.5 . . ?
H11B C11 H11C 109.5 . . ?
C13 C12 S1 108.4(3) . . ?
C13 C12 H12A 110.0 . . ?
S1 C12 H12A 110.0 . . ?
C13 C12 H12B 110.0 . . ?
S1 C12 H12B 110.0 . . ?
H12A C12 H12B 108.4 . . ?
C12 C13 S2 113.5(3) . . ?
C12 C13 H13A 108.9 . . ?
S2 C13 H13A 108.9 . . ?
C12 C13 H13B 108.9 . . ?
S2 C13 H13B 108.9 . . ?
H13A C13 H13B 107.7 . . ?
C19 C14 C15 121.3(5) . . ?
C19 C14 S2 120.0(4) . . ?
C15 C14 S2 118.8(4) . . ?
O2 C15 C14 120.9(4) . . ?
O2 C15 C16 120.3(4) . . ?
C14 C15 C16 118.8(4) . . ?
C17 C16 C15 117.2(4) . . ?
C17 C16 C21 121.5(4) . . ?
C15 C16 C21 121.3(4) . . ?
C16 C17 C18 125.1(5) . . ?
C16 C17 H17 117.5 . . ?
C18 C17 H17 117.5 . . ?
C19 C18 C17 115.8(5) . . ?
C19 C18 C20 122.4(4) . . ?
C17 C18 C20 121.7(5) . . ?
C14 C19 C18 121.8(5) . . ?
C14 C19 H19 119.1 . . ?
C18 C19 H19 119.1 . . ?
C18 C20 H20A 109.5 . . ?
C18 C20 H20B 109.5 . . ?
H20A C20 H20B 109.5 . . ?
C18 C20 H20C 109.5 . . ?
H20A C20 H20C 109.5 . . ?
H20B C20 H20C 109.5 . . ?
C23 C21 C22 107.3(4) . . ?
C23 C21 C24 110.0(4) . . ?
C22 C21 C24 107.8(4) . . ?
C23 C21 C16 112.1(4) . . ?
C22 C21 C16 111.9(4) . . ?
C24 C21 C16 107.7(4) . . ?
C21 C22 H22A 109.5 . . ?
C21 C22 H22B 109.5 . . ?
H22A C22 H22B 109.5 . . ?
C21 C22 H22C 109.5 . . ?
H22A C22 H22C 109.5 . . ?
H22B C22 H22C 109.5 . . ?
C21 C23 H23A 109.5 . . ?
C21 C23 H23B 109.5 . . ?
H23A C23 H23B 109.5 . . ?
C21 C23 H23C 109.5 . . ?
H23A C23 H23C 109.5 . . ?
H23B C23 H23C 109.5 . . ?
C21 C24 H24A 109.5 . . ?
C21 C24 H24B 109.5 . . ?
H24A C24 H24B 109.5 . . ?
C21 C24 H24C 109.5 . . ?
H24A C24 H24C 109.5 . . ?
H24B C24 H24C 109.5 . . ?
O3 C25 C38 109.3(4) . . ?
O3 C25 C32 108.0(4) . . ?
C38 C25 C32 106.3(4) . . ?
O3 C25 C26 107.2(4) . . ?
C38 C25 C26 111.8(4) . . ?
C32 C25 C26 114.1(4) . . ?
C31 C26 C27 118.5(5) . . ?
C31 C26 C25 122.6(4) . . ?
C27 C26 C25 118.6(4) . . ?
C28 C27 C26 120.7(5) . . ?
C28 C27 H27 119.6 . . ?
C26 C27 H27 119.6 . . ?
C29 C28 C27 120.0(5) . . ?
C29 C28 H28 120.0 . . ?
C27 C28 H28 120.0 . . ?
C30 C29 C28 119.6(5) . . ?
C30 C29 H29 120.2 . . ?
C28 C29 H29 120.2 . . ?
C29 C30 C31 120.5(5) . . ?
C29 C30 H30 119.7 . . ?
C31 C30 H30 119.7 . . ?
C26 C31 C30 120.7(5) . . ?
C26 C31 H31 119.7 . . ?
C30 C31 H31 119.7 . . ?
C33 C32 C37 118.5(4) . . ?
C33 C32 C25 118.0(4) . . ?
C37 C32 C25 123.4(4) . . ?
C34 C33 C32 121.7(5) . . ?
C34 C33 H33 119.1 . . ?
C32 C33 H33 119.1 . . ?
C33 C34 C35 119.7(5) . . ?
C33 C34 H34 120.1 . . ?
C35 C34 H34 120.1 . . ?
C36 C35 C34 118.3(5) . . ?
C36 C35 H35 120.9 . . ?
C34 C35 H35 120.9 . . ?
C35 C36 C37 121.8(5) . . ?
C35 C36 H36 119.1 . . ?
C37 C36 H36 119.1 . . ?
C36 C37 C32 120.0(5) . . ?
C36 C37 H37 120.0 . . ?
C32 C37 H37 120.0 . . ?
C39 C38 C43 117.4(5) . . ?
C39 C38 C25 122.2(5) . . ?
C43 C38 C25 120.4(5) . . ?
C40 C39 C38 120.3(5) . . ?
C40 C39 H39 119.9 . . ?
C38 C39 H39 119.9 . . ?
C41 C40 C39 121.6(6) . . ?
C41 C40 H40 119.2 . . ?
C39 C40 H40 119.2 . . ?
C40 C41 C42 119.3(5) . . ?
C40 C41 H41 120.3 . . ?
C42 C41 H41 120.3 . . ?
C43 C42 C41 119.6(6) . . ?
C43 C42 H42 120.2 . . ?
C41 C42 H42 120.2 . . ?
C42 C43 C38 121.8(5) . . ?
C42 C43 H43 119.1 . . ?
C38 C43 H43 119.1 . . ?

loop_
_geom_bond_atom_site_label_1
_geom_bond_atom_site_label_2
_geom_bond_distance
_geom_bond_site_symmetry_2
_geom_bond_publ_flag
S1 C2 1.755(5) . ?
S1 C12 1.817(5) . ?
S1 Al 2.360(2) . ?
S2 C14 1.764(5) . ?
S2 C13 1.811(5) . ?
S2 Al 2.961(2) . ?
O1 C1 1.341(5) . ?
O1 Al 1.748(3) . ?
O2 C15 1.345(5) . ?
O2 Al 1.721(3) . ?
O3 C25 1.404(5) . ?
O3 Al 1.670(3) . ?
C1 C6 1.394(6) . ?
C1 C2 1.402(6) . ?
C2 C3 1.377(6) . ?
C3 C4 1.351(6) . ?
C3 H3 0.9500 . ?
C4 C5 1.401(7) . ?
C4 C7 1.497(6) . ?
C5 C6 1.393(6) . ?
C5 H5 0.9500 . ?
C6 C8 1.526(6) . ?
C7 H7A 0.9800 . ?
C7 H7B 0.9800 . ?
C7 H7C 0.9800 . ?
C8 C10 1.519(7) . ?
C8 C11 1.527(7) . ?
C8 C9 1.528(7) . ?
C9 H9A 0.9800 . ?
C9 H9B 0.9800 . ?
C9 H9C 0.9800 . ?
C10 H10A 0.9800 . ?
C10 H10B 0.9800 . ?
C10 H10C 0.9800 . ?
C11 H11A 0.9800 . ?
C11 H11B 0.9800 . ?
C11 H11C 0.9800 . ?
C12 C13 1.502(6) . ?
C12 H12A 0.9900 . ?
C12 H12B 0.9900 . ?
C13 H13A 0.9900 . ?
C13 H13B 0.9900 . ?
C14 C19 1.367(6) . ?
C14 C15 1.397(6) . ?
C15 C16 1.406(6) . ?
C16 C17 1.377(6) . ?
C16 C21 1.539(6) . ?
C17 C18 1.389(6) . ?
C17 H17 0.9500 . ?
C18 C19 1.381(7) . ?
C18 C20 1.486(7) . ?
C19 H19 0.9500 . ?
C20 H20A 0.9800 . ?
C20 H20B 0.9800 . ?
C20 H20C 0.9800 . ?
C21 C23 1.515(7) . ?
C21 C22 1.522(7) . ?
C21 C24 1.527(6) . ?
C22 H22A 0.9800 . ?
C22 H22B 0.9800 . ?
C22 H22C 0.9800 . ?
C23 H23A 0.9800 . ?
C23 H23B 0.9800 . ?
C23 H23C 0.9800 . ?
C24 H24A 0.9800 . ?
C24 H24B 0.9800 . ?
C24 H24C 0.9800 . ?
C25 C38 1.517(7) . ?
C25 C32 1.522(6) . ?
C25 C26 1.540(6) . ?
C26 C31 1.367(6) . ?
C26 C27 1.386(6) . ?
C27 C28 1.379(6) . ?
C27 H27 0.9500 . ?
C28 C29 1.372(7) . ?
C28 H28 0.9500 . ?
C29 C30 1.365(7) . ?
C29 H29 0.9500 . ?
C30 C31 1.383(7) . ?
C30 H30 0.9500 . ?
C31 H31 0.9500 . ?
C32 C33 1.377(6) . ?
C32 C37 1.387(6) . ?
C33 C34 1.371(7) . ?
C33 H33 0.9500 . ?
C34 C35 1.403(7) . ?
C34 H34 0.9500 . ?
C35 C36 1.369(7) . ?
C35 H35 0.9500 . ?
C36 C37 1.377(7) . ?
C36 H36 0.9500 . ?
C37 H37 0.9500 . ?
C38 C39 1.379(7) . ?
C38 C43 1.397(7) . ?
C39 C40 1.379(7) . ?
C39 H39 0.9500 . ?
C40 C41 1.354(8) . ?
C40 H40 0.9500 . ?
C41 C42 1.378(8) . ?
C41 H41 0.9500 . ?
C42 C43 1.369(7) . ?
C42 H42 0.9500 . ?
C43 H43 0.9500 . ?

loop_
_geom_torsion_atom_site_label_1
_geom_torsion_atom_site_label_2
_geom_torsion_atom_site_label_3
_geom_torsion_atom_site_label_4
_geom_torsion
_geom_torsion_site_symmetry_1
_geom_torsion_site_symmetry_2
_geom_torsion_site_symmetry_3
_geom_torsion_site_symmetry_4
_geom_torsion_publ_flag
C25 O3 Al O2 -75.4(6) . . . . ?
C25 O3 Al O1 53.0(6) . . . . ?
C25 O3 Al S1 147.9(5) . . . . ?
C25 O3 Al S2 -141.4(6) . . . . ?
C15 O2 Al O3 -58.9(5) . . . . ?
C15 O2 Al O1 167.8(4) . . . . ?
C15 O2 Al S1 75.7(4) . . . . ?
C15 O2 Al S2 13.3(4) . . . . ?
C1 O1 Al O3 124.8(3) . . . . ?
C1 O1 Al O2 -95.9(4) . . . . ?
C1 O1 Al S1 16.9(3) . . . . ?
C1 O1 Al S2 -19.3(5) . . . . ?
C2 S1 Al O3 -127.2(2) . . . . ?
C12 S1 Al O3 129.5(2) . . . . ?
C2 S1 Al O2 90.1(2) . . . . ?
C12 S1 Al O2 -13.3(2) . . . . ?
C2 S1 Al O1 -12.08(19) . . . . ?
C12 S1 Al O1 -115.4(2) . . . . ?
C2 S1 Al S2 152.72(16) . . . . ?
C12 S1 Al S2 49.35(16) . . . . ?
C14 S2 Al O3 121.84(19) . . . . ?
C13 S2 Al O3 -137.1(2) . . . . ?
C14 S2 Al O2 -7.34(18) . . . . ?
C13 S2 Al O2 93.7(2) . . . . ?
C14 S2 Al O1 -90.4(3) . . . . ?
C13 S2 Al O1 10.7(3) . . . . ?
C14 S2 Al S1 -128.62(15) . . . . ?
C13 S2 Al S1 -27.54(17) . . . . ?
Al O1 C1 C6 165.6(3) . . . . ?
Al O1 C1 C2 -15.6(6) . . . . ?
O1 C1 C2 C3 -178.0(4) . . . . ?
C6 C1 C2 C3 0.8(7) . . . . ?
O1 C1 C2 S1 1.2(6) . . . . ?
C6 C1 C2 S1 -179.9(3) . . . . ?
C12 S1 C2 C3 -73.0(4) . . . . ?
Al S1 C2 C3 -172.4(4) . . . . ?
C12 S1 C2 C1 107.7(4) . . . . ?
Al S1 C2 C1 8.3(4) . . . . ?
C1 C2 C3 C4 -1.1(7) . . . . ?
S1 C2 C3 C4 179.6(4) . . . . ?
C2 C3 C4 C5 0.7(7) . . . . ?
C2 C3 C4 C7 180.0(4) . . . . ?
C3 C4 C5 C6 0.1(7) . . . . ?
C7 C4 C5 C6 -179.2(5) . . . . ?
C4 C5 C6 C1 -0.4(7) . . . . ?
C4 C5 C6 C8 180.0(4) . . . . ?
O1 C1 C6 C5 178.7(4) . . . . ?
C2 C1 C6 C5 -0.1(7) . . . . ?
O1 C1 C6 C8 -1.6(7) . . . . ?
C2 C1 C6 C8 179.6(4) . . . . ?
C5 C6 C8 C10 -117.6(5) . . . . ?
C1 C6 C8 C10 62.7(6) . . . . ?
C5 C6 C8 C11 1.9(7) . . . . ?
C1 C6 C8 C11 -177.7(4) . . . . ?
C5 C6 C8 C9 121.2(5) . . . . ?
C1 C6 C8 C9 -58.4(6) . . . . ?
C2 S1 C12 C13 -174.2(3) . . . . ?
Al S1 C12 C13 -80.0(3) . . . . ?
S1 C12 C13 S2 54.2(4) . . . . ?
C14 S2 C13 C12 79.8(4) . . . . ?
Al S2 C13 C12 -8.5(4) . . . . ?
C13 S2 C14 C19 89.0(4) . . . . ?
Al S2 C14 C19 -174.6(4) . . . . ?
C13 S2 C14 C15 -91.8(4) . . . . ?
Al S2 C14 C15 4.7(3) . . . . ?
Al O2 C15 C14 -14.3(7) . . . . ?
Al O2 C15 C16 166.1(3) . . . . ?
C19 C14 C15 O2 -180.0(4) . . . . ?
S2 C14 C15 O2 0.8(6) . . . . ?
C19 C14 C15 C16 -0.4(7) . . . . ?
S2 C14 C15 C16 -179.6(3) . . . . ?
O2 C15 C16 C17 -179.5(4) . . . . ?
C14 C15 C16 C17 0.9(6) . . . . ?
O2 C15 C16 C21 3.4(6) . . . . ?
C14 C15 C16 C21 -176.2(4) . . . . ?
C15 C16 C17 C18 -1.4(7) . . . . ?
C21 C16 C17 C18 175.7(4) . . . . ?
C16 C17 C18 C19 1.2(7) . . . . ?
C16 C17 C18 C20 -176.7(4) . . . . ?
C15 C14 C19 C18 0.3(7) . . . . ?
S2 C14 C19 C18 179.5(4) . . . . ?
C17 C18 C19 C14 -0.7(7) . . . . ?
C20 C18 C19 C14 177.3(4) . . . . ?
C17 C16 C21 C23 126.0(5) . . . . ?
C15 C16 C21 C23 -57.0(6) . . . . ?
C17 C16 C21 C22 5.4(6) . . . . ?
C15 C16 C21 C22 -177.6(4) . . . . ?
C17 C16 C21 C24 -112.9(5) . . . . ?
C15 C16 C21 C24 64.1(5) . . . . ?
Al O3 C25 C38 -127.2(5) . . . . ?
Al O3 C25 C32 117.5(5) . . . . ?
Al O3 C25 C26 -5.9(7) . . . . ?
O3 C25 C26 C31 -108.2(5) . . . . ?
C38 C25 C26 C31 11.6(6) . . . . ?
C32 C25 C26 C31 132.3(5) . . . . ?
O3 C25 C26 C27 66.1(5) . . . . ?
C38 C25 C26 C27 -174.1(4) . . . . ?
C32 C25 C26 C27 -53.4(6) . . . . ?
C31 C26 C27 C28 -0.9(7) . . . . ?
C25 C26 C27 C28 -175.5(4) . . . . ?
C26 C27 C28 C29 0.5(7) . . . . ?
C27 C28 C29 C30 0.6(8) . . . . ?
C28 C29 C30 C31 -1.2(8) . . . . ?
C27 C26 C31 C30 0.3(7) . . . . ?
C25 C26 C31 C30 174.6(4) . . . . ?
C29 C30 C31 C26 0.8(8) . . . . ?
O3 C25 C32 C33 40.2(6) . . . . ?
C38 C25 C32 C33 -76.9(5) . . . . ?
C26 C25 C32 C33 159.4(4) . . . . ?
O3 C25 C32 C37 -144.0(4) . . . . ?
C38 C25 C32 C37 98.8(5) . . . . ?
C26 C25 C32 C37 -24.9(6) . . . . ?
C37 C32 C33 C34 -1.1(7) . . . . ?
C25 C32 C33 C34 174.8(4) . . . . ?
C32 C33 C34 C35 1.0(7) . . . . ?
C33 C34 C35 C36 0.3(7) . . . . ?
C34 C35 C36 C37 -1.5(7) . . . . ?
C35 C36 C37 C32 1.4(7) . . . . ?
C33 C32 C37 C36 -0.1(7) . . . . ?
C25 C32 C37 C36 -175.8(4) . . . . ?
O3 C25 C38 C39 8.8(6) . . . . ?
C32 C25 C38 C39 125.2(5) . . . . ?
C26 C25 C38 C39 -109.7(5) . . . . ?
O3 C25 C38 C43 -168.3(4) . . . . ?
C32 C25 C38 C43 -52.0(6) . . . . ?
C26 C25 C38 C43 73.2(5) . . . . ?
C43 C38 C39 C40 0.9(7) . . . . ?
C25 C38 C39 C40 -176.3(5) . . . . ?
C38 C39 C40 C41 0.2(8) . . . . ?
C39 C40 C41 C42 -1.8(8) . . . . ?
C40 C41 C42 C43 2.1(8) . . . . ?
C41 C42 C43 C38 -0.9(8) . . . . ?
C39 C38 C43 C42 -0.6(7) . . . . ?
C25 C38 C43 C42 176.7(5) . . . . ?
